data_2101198
loop_
_publ_author_name
'Bell, A. M. T.'
'Redfern, S. A. T.'
'Henderson, C. M. B.'
'Kohn, S. C.'

_publ_section_title
;
 Structural relations and tetrahedral ordering pattern of synthetic
 orthorhombic Cs~2~CdSi~5~O~12~ leucite: a combined synchrotron X-ray
 powder diffraction and multinuclear MAS NMR study
;
_journal_issue 5
_journal_name_full 'Acta Crystallographica Section B'
_journal_page_first 560
_journal_page_last 566
_journal_paper_doi 10.1107/S0108768194003393
_journal_volume 50
_journal_year 1994
_chemical_formula_sum 'Cd Cs2 O12 Si5'
_symmetry_cell_setting orthorhombic
_symmetry_space_group_name_Hall '-P 2ac 2ab'
_symmetry_space_group_name_H-M 'P b c a'
_cell_angle_alpha 90
_cell_angle_beta 90
_cell_angle_gamma 90
_cell_formula_units_Z 8
_cell_length_a 13.67140(10)
_cell_length_b 13.82400(10)
_cell_length_c 13.89390(10)
_cell_volume 2625.86(3)
_diffrn_radiation_type synchrotron
_diffrn_radiation_wavelength .1
_cod_data_source_file li0172.cif
_cod_data_source_block li0172a
_cod_original_cell_volume 2625.83(6)
_cod_original_formula_sum 'Cd1 Cs2 O12 Si5'
_cod_database_code 2101198

loop_
_atom_site_label
_atom_site_fract_x
_atom_site_fract_y
_atom_site_fract_z
Cs(1) .1261(3) .1302(3) .1521(2)
Cs(2) .3743(3) .3866(2) .3841(2)
Cd(1) .3790(3) .8372(3) .9379(2)
Si(2) .1240(10) .6674(8) .6002(8)
Si(3) .5868(8) .1111(9) .6342(9)
Si(4) .6424(9) .6021(8) .1064(9)
Si(5) .8940(10) .3701(9) .8128(8)
Si(6) .8274(9) .9177(9) .3430(10)
O(1) .4700(10) .370(2) .152(2)
O(2) .102(2) .4980(10) .4060(10)
O(3) .375(2) .1680(10) .4830(10)
O(4) .7490(10) .4270(10) .6080(10)
O(5) .642(2) .7170(10) .3800(10)
O(6) .368(2) .6230(10) .7620(10)
O(7) .9980(10) .8860(10) .6590(10)
O(8) .6610(10) .9620(10) .8490(10)
O(9) .9090(10) .643(2) .9050(10)
O(10) .2070(10) .896(2) .140(2)
O(11) .131(2) .1740(10) .9490(10)
O(12) .886(2) .1500(10) .2000(10)

loop_
_geom_angle_atom_site_label_1
_geom_angle_atom_site_label_2
_geom_angle_atom_site_label_3
_geom_angle
O(4) Cd(1) O(7) 103.5(6)
O(4) Cd(1) O(9) 110.4(7)
O(4) Cd(1) O(11) 121.6(7)
O(7) Cd(1) O(9) 114.8(7)
O(7) Cd(1) O(11) 113.1(8)
O(9) Cd(1) O(11) 93.8(7)
O(1) Si(2) O(3) 118.0(10)
O(1) Si(2) O(5) 112.0(10)
O(1) Si(2) O(10) 105.0(10)
O(3) Si(2) O(5) 99.0(10)
O(3) Si(2) O(10) 111.0(10)
O(5) Si(2) O(10) 113.0(10)
O(1) Si(3) O(2) 109.0(10)
O(1) Si(3) O(6) 103.0(10)
O(1) Si(3) O(11) 114.0(10)
O(2) Si(3) O(6) 110.0(10)
O(2) Si(3) O(11) 103.0(10)
O(6) Si(3) O(11) 118.0(10)
O(2) Si(4) O(3) 114.0(10)
O(2) Si(4) O(4) 96.0(10)
O(2) Si(4) O(12) 113.0(10)
O(3) Si(4) O(4) 108.0(10)
O(3) Si(4) O(12) 113.0(10)
O(4) Si(4) O(12) 111.0(10)
O(5) Si(5) O(7) 105.0(10)
O(5) Si(5) O(8) 106.0(10)
O(5) Si(5) O(12) 115.0(10)
O(7) Si(5) O(8) 105.0(10)
O(7) Si(5) O(12) 110.0(10)
O(8) Si(5) O(12) 115.0(10)
O(6) Si(6) O(8) 110.0(10)
O(6) Si(6) O(9) 93.7(9)
O(6) Si(6) O(10) 113.0(10)
O(8) Si(6) O(9) 115.0(10)
O(8) Si(6) O(10) 105.0(10)
O(9) Si(6) O(10) 120.0(10)
Si(2) O(1) Si(3) 142(2)
Si(3) O(2) Si(4) 152(2)
Si(2) O(3) Si(4) 143.0(10)
Si(2) O(5) Si(5) 142.0(10)
Si(3) O(6) Si(6) 154.0(10)
Si(5) O(8) Si(6) 147.0(10)
Si(2) O(10) Si(6) 151(2)
Si(4) O(12) Si(5) 142(2)
Cd(1) O(4) Si(4) 127.0(10)
Cd(1) O(7) Si(5) 144.0(10)
Cd(1) O(9) Si(6) 117.0(10)
Cd(1) O(11) Si(3) 118.0(10)

loop_
_geom_bond_atom_site_label_1
_geom_bond_atom_site_label_2
_geom_bond_distance
Cd(1) O(4) 2.24(2)
Cd(1) O(7) 2.21(2)
Cd(1) O(9) 2.240(10)
Cd(1) O(11) 2.270(10)
Si(2) O(1) 1.56(2)
Si(2) O(3) 1.63(2)
Si(2) O(5) 1.65(2)
Si(2) O(10) 1.54(2)
Si(3) O(1) 1.64(2)
Si(3) O(2) 1.62(2)
Si(3) O(6) 1.57(2)
Si(3) O(11) 1.57(2)
Si(4) O(2) 1.54(2)
Si(4) O(3) 1.55(2)
Si(4) O(4) 1.53(2)
Si(4) O(12) 1.51(2)
Si(5) O(5) 1.60(2)
Si(5) O(7) 1.55(2)
Si(5) O(8) 1.56(2)
Si(5) O(12) 1.60(2)
Si(6) O(6) 1.66(2)
Si(6) O(8) 1.67(2)
Si(6) O(9) 1.64(2)
Si(6) O(10) 1.69(2)
Cs(1) O(1) 3.83(2)
Cs(1) O(2) 3.69(2)
Cs(1) O(2) 3.900(10)
Cs(1) O(4) 3.820(10)
Cs(1) O(5) 3.42(2)
Cs(1) O(6) 3.74(2)
Cs(1) O(7) 3.14(2)
Cs(1) O(8) 3.18(2)
Cs(1) O(9) 3.27(2)
Cs(1) O(10) 3.42(2)
Cs(1) O(11) 2.88(2)
Cs(1) O(12) 3.36(3)
Cs(2) O(1) 3.49(2)
Cs(2) O(2) 4.04(2)
Cs(2) O(3) 3.32(2)
Cs(2) O(4) 3.08(2)
Cs(2) O(5) 3.58(2)
Cs(2) O(6) 3.72(3)
Cs(2) O(7) 3.61(2)
Cs(2) O(8) 3.89(2)
Cs(2) O(9) 3.01(2)
Cs(2) O(10) 3.57(2)
Cs(2) O(11) 3.55(2)
Cs(2) O(12) 3.470(10)
